data_4125824
loop_
_publ_author_name
'Obligacion, Jennifer V.'
'Bezdek, M\'at\'e J'
'Chirik, Paul J.'

_publ_section_title
;
 C(sp(2))-H Borylation of Fluorinated Arenes Using an Air-Stable Cobalt
 Precatalyst: Electronically Enhanced Site Selectivity Enables Synthetic
 Opportunities.
;
_journal_issue 7
_journal_name_full 'Journal of the American Chemical Society'
_journal_page_first 2825
_journal_page_last 2832
_journal_paper_doi 10.1021/jacs.6b13346
_journal_volume 139
_journal_year 2017
_chemical_formula_sum 'C30 H55 Co N O4 P2'
_chemical_formula_weight 614.62
_space_group_crystal_system monoclinic
_space_group_IT_number 7
_space_group_name_Hall 'P -2yc'
_space_group_name_H-M_alt 'P 1 c 1'
_symmetry_space_group_name_Hall 'P -2yc'
_symmetry_space_group_name_H-M 'P 1 c 1'
_atom_sites_solution_hydrogens geom
_audit_creation_method SHELXL-2014
_audit_update_record
;
2016-08-26 # Formatted by publCIF
;
_cell_angle_alpha 90
_cell_angle_beta 106.9960(10)
_cell_angle_gamma 90
_cell_formula_units_Z 4
_cell_length_a 16.2149(5)
_cell_length_b 19.0932(6)
_cell_length_c 11.5026(3)
_cell_measurement_reflns_used 9741
_cell_measurement_temperature 100(2)
_cell_measurement_theta_max 66.81
_cell_measurement_theta_min 3.67
_cell_volume 3405.61(18)
_computing_cell_refinement 'Bruker SAINT'
_computing_data_collection 'Bruker APEX3'
_computing_data_reduction 'Bruker SAINT'
_computing_molecular_graphics 'ORTEP3 (Farraguia, 1994)'
_computing_structure_refinement 'SHELXL-97 (Sheldrick, 2008)'
_computing_structure_solution 'SHELXT (Sheldrick 2016)'
_diffrn_ambient_temperature 100(2)
_diffrn_measured_fraction_theta_full 0.957
_diffrn_measured_fraction_theta_max 0.975
_diffrn_measurement_device_type 'Bruker APEX-II CCD'
_diffrn_measurement_method 'phi and omega scans'
_diffrn_radiation_source 'fine-focus sealed tube'
_diffrn_radiation_type CuK\a
_diffrn_radiation_wavelength 1.54178
_diffrn_reflns_av_R_equivalents 0.0276
_diffrn_reflns_av_unetI/netI 0.0426
_diffrn_reflns_Laue_measured_fraction_full 0.957
_diffrn_reflns_Laue_measured_fraction_max 0.975
_diffrn_reflns_limit_h_max 19
_diffrn_reflns_limit_h_min -19
_diffrn_reflns_limit_k_max 22
_diffrn_reflns_limit_k_min -22
_diffrn_reflns_limit_l_max 13
_diffrn_reflns_limit_l_min -13
_diffrn_reflns_number 23626
_diffrn_reflns_point_group_measured_fraction_full 0.704
_diffrn_reflns_point_group_measured_fraction_max 0.717
_diffrn_reflns_theta_full 67.679
_diffrn_reflns_theta_max 66.801
_diffrn_reflns_theta_min 2.314
_exptl_absorpt_coefficient_mu 5.084
_exptl_absorpt_correction_T_max 0.7528
_exptl_absorpt_correction_T_min 0.4814
_exptl_absorpt_correction_type multi-scan
_exptl_absorpt_process_details 'TWINABS BRUKER AXS'
_exptl_crystal_colour purple
_exptl_crystal_density_diffrn 1.199
_exptl_crystal_description 'rectangular prism'
_exptl_crystal_F_000 1324
_exptl_crystal_size_max 0.221
_exptl_crystal_size_mid 0.204
_exptl_crystal_size_min 0.184
_refine_diff_density_max 1.155
_refine_diff_density_min -0.828
_refine_diff_density_rms 0.065
_refine_ls_abs_structure_details
;
 Classical Flack method preferred over Parsons because s.u. lower.
;
_refine_ls_abs_structure_Flack 0.000(4)
_refine_ls_extinction_method none
_refine_ls_goodness_of_fit_ref 1.209
_refine_ls_hydrogen_treatment constr
_refine_ls_matrix_type full
_refine_ls_number_parameters 667
_refine_ls_number_reflns 8679
_refine_ls_number_restraints 2
_refine_ls_restrained_S_all 1.209
_refine_ls_R_factor_all 0.0398
_refine_ls_R_factor_gt 0.0388
_refine_ls_shift/su_max 0.000
_refine_ls_shift/su_mean 0.000
_refine_ls_structure_factor_coef Fsqd
_refine_ls_weighting_details 'w=1/[\s^2^(Fo^2^)+(0.0476P)^2^+1.7485P] where P=(Fo^2^+2Fc^2^)/3'
_refine_ls_weighting_scheme calc
_refine_ls_wR_factor_gt 0.1027
_refine_ls_wR_factor_ref 0.1035
_reflns_Friedel_coverage 0.469
_reflns_Friedel_fraction_full 0.450
_reflns_Friedel_fraction_max 0.459
_reflns_number_gt 8454
_reflns_number_total 8679
_reflns_threshold_expression 'I > 2\s(I)'
_cod_data_source_file ja6b13346_si_001.cif
_cod_data_source_block jvo18
_cod_database_code 4125824
_shelx_space_group_comment
;
The symmetry employed for this shelxl refinement is uniquely defined
by the following loop, which should always be used as a source of
symmetry information in preference to the above space-group names.
They are only intended as comments.
;
_shelxl_version_number 2014-3

loop_
_space_group_symop_operation_xyz
'x, y, z'
'x, -y, z+1/2'

loop_
_atom_site_label
_atom_site_type_symbol
_atom_site_fract_x
_atom_site_fract_y
_atom_site_fract_z
_atom_site_U_iso_or_equiv
_atom_site_adp_type
_atom_site_occupancy
_atom_site_site_symmetry_order
_atom_site_calc_flag
_atom_site_refinement_flags_posn
_atom_site_refinement_flags_adp
C1 C 0.4316(3) 0.6805(2) 0.5087(4) 0.0176(8) Uani 1 1 d . .
H1A H 0.4417 0.7291 0.5331 0.021 Uiso 1 1 calc R U
H1B H 0.4826 0.6539 0.5508 0.021 Uiso 1 1 calc R U
C2 C 0.4169(3) 0.6746(2) 0.3743(4) 0.0161(8) Uani 1 1 d . .
C3 C 0.4852(3) 0.6625(2) 0.3270(4) 0.0205(9) Uani 1 1 d . .
H3 H 0.5405 0.6563 0.3796 0.025 Uiso 1 1 calc R U
C4 C 0.4721(3) 0.6596(2) 0.2025(4) 0.0204(9) Uani 1 1 d . .
C5 C 0.3878(3) 0.6685(2) 0.1281(4) 0.0188(9) Uani 1 1 d . .
H5 H 0.3764 0.6675 0.0441 0.023 Uiso 1 1 calc R U
C6 C 0.3209(3) 0.6788(2) 0.1788(4) 0.0159(8) Uani 1 1 d . .
C7 C 0.2288(3) 0.6836(2) 0.1006(4) 0.0194(9) Uani 1 1 d . .
H7A H 0.2022 0.6376 0.0931 0.023 Uiso 1 1 calc R U
H7B H 0.2271 0.6996 0.0199 0.023 Uiso 1 1 calc R U
C8 C 0.5454(3) 0.6458(3) 0.1509(5) 0.0306(11) Uani 1 1 d . .
H8A H 0.5243 0.6457 0.0637 0.046 Uiso 1 1 calc R U
H8B H 0.5880 0.6819 0.1770 0.046 Uiso 1 1 calc R U
H8C H 0.5707 0.6012 0.1788 0.046 Uiso 1 1 calc R U
C9 C 0.3664(3) 0.5544(2) 0.5883(4) 0.0238(10) Uani 1 1 d . .
H9 H 0.4213 0.5517 0.6528 0.029 Uiso 1 1 calc R U
C10 C 0.2969(4) 0.5177(3) 0.6307(5) 0.0342(12) Uani 1 1 d . .
H10A H 0.2909 0.5406 0.7021 0.051 Uiso 1 1 calc R U
H10B H 0.2430 0.5197 0.5675 0.051 Uiso 1 1 calc R U
H10C H 0.3129 0.4696 0.6493 0.051 Uiso 1 1 calc R U
C11 C 0.3762(4) 0.5178(3) 0.4734(5) 0.0350(12) Uani 1 1 d . .
H11A H 0.4200 0.5410 0.4469 0.052 Uiso 1 1 calc R U
H11B H 0.3923 0.4697 0.4918 0.052 Uiso 1 1 calc R U
H11C H 0.3224 0.5198 0.4101 0.052 Uiso 1 1 calc R U
C12 C 0.3527(3) 0.6919(2) 0.7011(4) 0.0223(10) Uani 1 1 d . .
H12 H 0.3593 0.7417 0.6855 0.027 Uiso 1 1 calc R U
C13 C 0.2721(4) 0.6869(3) 0.7426(5) 0.0330(12) Uani 1 1 d . .
H13A H 0.2227 0.7002 0.6771 0.049 Uiso 1 1 calc R U
H13B H 0.2651 0.6396 0.7666 0.049 Uiso 1 1 calc R U
H13C H 0.2775 0.7177 0.8104 0.049 Uiso 1 1 calc R U
C14 C 0.4341(3) 0.6715(3) 0.8003(4) 0.0267(10) Uani 1 1 d . .
H14A H 0.4830 0.6755 0.7697 0.040 Uiso 1 1 calc R U
H14B H 0.4415 0.7021 0.8688 0.040 Uiso 1 1 calc R U
H14C H 0.4291 0.6240 0.8250 0.040 Uiso 1 1 calc R U
C15 C 0.0623(4) 0.7552(3) 0.0581(5) 0.0385(13) Uani 1 1 d . .
H15 H 0.0656 0.7940 0.0037 0.046 Uiso 1 1 calc R U
C16 C 0.0309(4) 0.6926(4) -0.0177(6) 0.0481(16) Uani 1 1 d . .
H16A H 0.0716 0.6801 -0.0603 0.072 Uiso 1 1 calc R U
H16B H 0.0248 0.6543 0.0334 0.072 Uiso 1 1 calc R U
H16C H -0.0239 0.7026 -0.0752 0.072 Uiso 1 1 calc R U
C17 C -0.0028(4) 0.7759(4) 0.1273(6) 0.0531(17) Uani 1 1 d . .
H17A H 0.0179 0.8166 0.1763 0.080 Uiso 1 1 calc R U
H17B H -0.0577 0.7861 0.0701 0.080 Uiso 1 1 calc R U
H17C H -0.0090 0.7378 0.1787 0.080 Uiso 1 1 calc R U
C18 C 0.2276(4) 0.8318(3) 0.1533(5) 0.0391(13) Uani 1 1 d . .
H18 H 0.2855 0.8295 0.2111 0.047 Uiso 1 1 calc R U
C19 C 0.2387(5) 0.8434(4) 0.0292(6) 0.0538(17) Uani 1 1 d . .
H19A H 0.2686 0.8043 0.0081 0.081 Uiso 1 1 calc R U
H19B H 0.1831 0.8480 -0.0296 0.081 Uiso 1 1 calc R U
H19C H 0.2715 0.8854 0.0299 0.081 Uiso 1 1 calc R U
C20 C 0.1806(5) 0.8918(3) 0.1933(7) 0.0509(16) Uani 1 1 d . .
H20A H 0.1752 0.8819 0.2726 0.076 Uiso 1 1 calc R U
H20B H 0.2127 0.9343 0.1961 0.076 Uiso 1 1 calc R U
H20C H 0.1243 0.8970 0.1365 0.076 Uiso 1 1 calc R U
C21 C 0.1261(3) 0.5928(2) 0.3477(4) 0.0200(9) Uani 1 1 d . .
C22 C 0.0622(3) 0.5322(3) 0.3377(4) 0.0279(11) Uani 1 1 d . .
C23 C 0.1000(4) 0.4640(3) 0.3052(5) 0.0336(12) Uani 1 1 d . .
H23A H 0.1516 0.4524 0.3683 0.050 Uiso 1 1 calc R U
H23B H 0.0587 0.4269 0.2970 0.050 Uiso 1 1 calc R U
H23C H 0.1133 0.4698 0.2298 0.050 Uiso 1 1 calc R U
C24 C 0.0421(4) 0.5224(4) 0.4589(5) 0.0431(15) Uani 1 1 d . .
H24A H 0.0184 0.5650 0.4799 0.065 Uiso 1 1 calc R U
H24B H 0.0012 0.4851 0.4513 0.065 Uiso 1 1 calc R U
H24C H 0.0942 0.5110 0.5213 0.065 Uiso 1 1 calc R U
C25 C -0.0198(3) 0.5519(3) 0.2391(5) 0.0365(12) Uani 1 1 d . .
H25A H -0.0425 0.5948 0.2611 0.055 Uiso 1 1 calc R U
H25B H -0.0071 0.5582 0.1634 0.055 Uiso 1 1 calc R U
H25C H -0.0617 0.5153 0.2307 0.055 Uiso 1 1 calc R U
C26 C 0.2769(3) 0.8311(2) 0.4913(4) 0.0239(10) Uani 1 1 d . .
C27 C 0.2657(5) 0.8961(4) 0.5644(8) 0.0640(10) Uani 1 1 d . .
C28 C 0.1744(5) 0.9166(4) 0.5416(8) 0.0640(10) Uani 1 1 d . .
H28A H 0.1498 0.9273 0.4569 0.096 Uiso 1 1 calc R U
H28B H 0.1430 0.8787 0.5636 0.096 Uiso 1 1 calc R U
H28C H 0.1710 0.9572 0.5894 0.096 Uiso 1 1 calc R U
C29 C 0.3030(5) 0.8794(4) 0.6989(8) 0.0640(10) Uani 1 1 d . .
H29A H 0.3623 0.8660 0.7153 0.096 Uiso 1 1 calc R U
H29B H 0.2991 0.9201 0.7460 0.096 Uiso 1 1 calc R U
H29C H 0.2710 0.8417 0.7203 0.096 Uiso 1 1 calc R U
C30 C 0.3188(5) 0.9559(4) 0.5366(8) 0.0640(10) Uani 1 1 d . .
H30A H 0.3776 0.9411 0.5522 0.096 Uiso 1 1 calc R U
H30B H 0.2960 0.9690 0.4528 0.096 Uiso 1 1 calc R U
H30C H 0.3163 0.9952 0.5874 0.096 Uiso 1 1 calc R U
C31 C 0.5741(3) 0.8242(2) 0.6556(4) 0.0185(9) Uani 1 1 d . .
H31A H 0.5589 0.7761 0.6672 0.022 Uiso 1 1 calc R U
H31B H 0.5252 0.8535 0.6552 0.022 Uiso 1 1 calc R U
C32 C 0.5920(3) 0.8304(2) 0.5353(4) 0.0157(8) Uani 1 1 d . .
C33 C 0.5266(3) 0.8463(2) 0.4307(4) 0.0189(9) Uani 1 1 d . .
H33 H 0.4715 0.8555 0.4359 0.023 Uiso 1 1 calc R U
C34 C 0.5419(3) 0.8486(2) 0.3183(4) 0.0199(9) Uani 1 1 d . .
C35 C 0.6258(3) 0.8358(2) 0.3170(4) 0.0173(8) Uani 1 1 d . .
H35 H 0.6389 0.8362 0.2435 0.021 Uiso 1 1 calc R U
C36 C 0.6904(3) 0.8224(2) 0.4239(4) 0.0156(8) Uani 1 1 d . .
C37 C 0.7835(3) 0.8147(2) 0.4232(4) 0.0176(9) Uani 1 1 d . .
H37A H 0.8092 0.8609 0.4276 0.021 Uiso 1 1 calc R U
H37B H 0.7846 0.7935 0.3470 0.021 Uiso 1 1 calc R U
C38 C 0.4704(3) 0.8649(3) 0.2052(4) 0.0271(10) Uani 1 1 d . .
H38A H 0.4925 0.8643 0.1363 0.041 Uiso 1 1 calc R U
H38B H 0.4257 0.8305 0.1942 0.041 Uiso 1 1 calc R U
H38C H 0.4474 0.9105 0.2126 0.041 Uiso 1 1 calc R U
C39 C 0.6455(3) 0.9439(2) 0.8020(4) 0.0223(9) Uani 1 1 d . .
H39 H 0.5890 0.9481 0.8161 0.027 Uiso 1 1 calc R U
C40 C 0.6423(4) 0.9830(2) 0.6840(5) 0.0282(10) Uani 1 1 d . .
H40A H 0.5992 0.9622 0.6174 0.042 Uiso 1 1 calc R U
H40B H 0.6283 1.0313 0.6917 0.042 Uiso 1 1 calc R U
H40C H 0.6975 0.9799 0.6693 0.042 Uiso 1 1 calc R U
C41 C 0.7129(4) 0.9747(3) 0.9108(5) 0.0331(12) Uani 1 1 d . .
H41A H 0.7131 0.9491 0.9827 0.050 Uiso 1 1 calc R U
H41B H 0.7687 0.9716 0.8981 0.050 Uiso 1 1 calc R U
H41C H 0.6995 1.0229 0.9204 0.050 Uiso 1 1 calc R U
C42 C 0.6446(3) 0.8032(2) 0.9121(4) 0.0241(10) Uani 1 1 d . .
H42 H 0.6293 0.7553 0.8834 0.029 Uiso 1 1 calc R U
C43 C 0.5678(3) 0.8307(3) 0.9491(5) 0.0292(11) Uani 1 1 d . .
H43A H 0.5185 0.8339 0.8786 0.044 Uiso 1 1 calc R U
H43B H 0.5554 0.7993 1.0070 0.044 Uiso 1 1 calc R U
H43C H 0.5812 0.8763 0.9850 0.044 Uiso 1 1 calc R U
C44 C 0.7262(4) 0.7966(3) 1.0202(5) 0.0352(13) Uani 1 1 d . .
H44A H 0.7726 0.7792 0.9925 0.053 Uiso 1 1 calc R U
H44B H 0.7414 0.8418 1.0570 0.053 Uiso 1 1 calc R U
H44C H 0.7156 0.7648 1.0790 0.053 Uiso 1 1 calc R U
C45 C 0.9589(3) 0.7893(3) 0.5545(5) 0.0273(10) Uani 1 1 d . .
H45 H 0.9596 0.8404 0.5616 0.033 Uiso 1 1 calc R U
C46 C 0.9846(4) 0.7727(3) 0.4407(6) 0.0393(13) Uani 1 1 d . .
H46A H 0.9414 0.7903 0.3707 0.059 Uiso 1 1 calc R U
H46B H 1.0389 0.7945 0.4460 0.059 Uiso 1 1 calc R U
H46C H 0.9897 0.7230 0.4334 0.059 Uiso 1 1 calc R U
C47 C 1.0262(3) 0.7621(3) 0.6680(6) 0.0440(14) Uani 1 1 d . .
H47A H 1.0086 0.7731 0.7386 0.066 Uiso 1 1 calc R U
H47B H 1.0316 0.7122 0.6621 0.066 Uiso 1 1 calc R U
H47C H 1.0808 0.7838 0.6746 0.066 Uiso 1 1 calc R U
C48 C 0.8338(3) 0.6714(3) 0.4879(5) 0.0257(10) Uani 1 1 d . .
H48 H 0.8573 0.6685 0.4186 0.031 Uiso 1 1 calc R U
C49 C 0.7374(4) 0.6537(3) 0.4449(5) 0.0345(12) Uani 1 1 d . .
H49A H 0.7080 0.6866 0.3837 0.052 Uiso 1 1 calc R U
H49B H 0.7297 0.6073 0.4115 0.052 Uiso 1 1 calc R U
H49C H 0.7141 0.6562 0.5125 0.052 Uiso 1 1 calc R U
C50 C 0.8816(4) 0.6196(3) 0.5852(5) 0.0340(12) Uani 1 1 d . .
H50A H 0.9419 0.6312 0.6114 0.051 Uiso 1 1 calc R U
H50B H 0.8588 0.6220 0.6532 0.051 Uiso 1 1 calc R U
H50C H 0.8743 0.5731 0.5522 0.051 Uiso 1 1 calc R U
C51 C 0.8807(3) 0.9032(2) 0.7620(4) 0.0200(9) Uani 1 1 d . .
C52 C 0.9449(3) 0.9634(3) 0.8091(4) 0.0269(10) Uani 1 1 d . .
C53 C 0.9057(4) 1.0333(3) 0.7541(5) 0.0342(12) Uani 1 1 d . .
H53A H 0.8909 1.0307 0.6671 0.051 Uiso 1 1 calc R U
H53B H 0.8547 1.0427 0.7779 0.051 Uiso 1 1 calc R U
H53C H 0.9468 1.0702 0.7829 0.051 Uiso 1 1 calc R U
C54 C 0.9685(4) 0.9669(3) 0.9469(5) 0.0380(13) Uani 1 1 d . .
H54A H 0.9177 0.9766 0.9709 0.057 Uiso 1 1 calc R U
H54B H 0.9925 0.9229 0.9808 0.057 Uiso 1 1 calc R U
H54C H 1.0101 1.0034 0.9761 0.057 Uiso 1 1 calc R U
C55 C 1.0245(3) 0.9480(3) 0.7695(5) 0.0343(12) Uani 1 1 d . .
H55A H 1.0089 0.9459 0.6823 0.051 Uiso 1 1 calc R U
H55B H 1.0663 0.9844 0.7981 0.051 Uiso 1 1 calc R U
H55C H 1.0487 0.9039 0.8029 0.051 Uiso 1 1 calc R U
C56 C 0.7094(3) 0.6636(2) 0.7543(5) 0.0267(10) Uani 1 1 d . .
C57 C 0.7272(3) 0.5947(3) 0.8297(6) 0.0336(12) Uani 1 1 d . .
C58 C 0.6613(5) 0.5878(4) 0.8976(9) 0.072(3) Uani 1 1 d . .
H58A H 0.6045 0.5914 0.8415 0.107 Uiso 1 1 calc R U
H58B H 0.6676 0.5432 0.9376 0.107 Uiso 1 1 calc R U
H58C H 0.6696 0.6245 0.9570 0.107 Uiso 1 1 calc R U
C59 C 0.7122(6) 0.5338(3) 0.7351(8) 0.064(2) Uani 1 1 d . .
H59A H 0.6544 0.5363 0.6817 0.096 Uiso 1 1 calc R U
H59B H 0.7524 0.5379 0.6886 0.096 Uiso 1 1 calc R U
H59C H 0.7205 0.4897 0.7770 0.096 Uiso 1 1 calc R U
C60 C 0.8169(4) 0.5896(4) 0.9111(7) 0.0555(19) Uani 1 1 d . .
H60A H 0.8566 0.5943 0.8640 0.083 Uiso 1 1 calc R U
H60B H 0.8269 0.6263 0.9707 0.083 Uiso 1 1 calc R U
H60C H 0.8250 0.5450 0.9513 0.083 Uiso 1 1 calc R U
N1 N 0.3352(2) 0.68270(18) 0.3006(3) 0.0158(7) Uani 1 1 d . .
N2 N 0.6742(2) 0.81885(18) 0.5325(3) 0.0157(7) Uani 1 1 d . .
O1 O 0.1825(2) 0.58976(17) 0.2925(3) 0.0237(7) Uani 1 1 d . .
O2 O 0.1204(2) 0.64600(17) 0.4102(3) 0.0257(7) Uani 1 1 d . .
O3 O 0.2185(2) 0.78454(16) 0.4716(3) 0.0211(6) Uani 1 1 d . .
O4 O 0.3419(2) 0.8262(2) 0.4573(4) 0.0404(9) Uani 1 1 d . .
O5 O 0.82677(19) 0.90743(16) 0.6577(3) 0.0216(7) Uani 1 1 d . .
O6 O 0.8845(2) 0.84878(16) 0.8258(3) 0.0227(7) Uani 1 1 d . .
O7 O 0.7716(2) 0.70784(16) 0.7756(3) 0.0246(7) Uani 1 1 d . .
O8 O 0.6384(2) 0.6720(2) 0.6805(4) 0.0390(9) Uani 1 1 d . .
P1 P 0.33824(7) 0.64735(5) 0.55319(9) 0.0150(2) Uani 1 1 d . .
P2 P 0.16901(8) 0.74493(7) 0.16903(11) 0.0257(3) Uani 1 1 d . .
P3 P 0.66692(7) 0.85003(6) 0.78338(10) 0.0164(2) Uani 1 1 d . .
P4 P 0.84888(7) 0.76126(6) 0.54957(10) 0.0181(2) Uani 1 1 d . .
Co1 Co 0.22754(4) 0.69580(3) 0.37663(6) 0.01486(16) Uani 1 1 d . .
Co2 Co 0.77747(4) 0.80177(3) 0.69701(6) 0.01505(16) Uani 1 1 d . .

loop_
_atom_site_aniso_label
_atom_site_aniso_U_11
_atom_site_aniso_U_22
_atom_site_aniso_U_33
_atom_site_aniso_U_23
_atom_site_aniso_U_13
_atom_site_aniso_U_12
C1 0.018(2) 0.016(2) 0.019(2) -0.0026(16) 0.0056(18) -0.0005(16)
C2 0.018(2) 0.014(2) 0.017(2) -0.0004(16) 0.0070(18) -0.0022(16)
C3 0.013(2) 0.024(2) 0.023(2) -0.0010(17) 0.0027(18) -0.0009(16)
C4 0.022(2) 0.021(2) 0.023(2) 0.0021(17) 0.0124(19) -0.0005(17)
C5 0.024(2) 0.018(2) 0.015(2) -0.0009(16) 0.0080(18) -0.0025(17)
C6 0.018(2) 0.013(2) 0.015(2) 0.0009(15) 0.0036(17) -0.0006(16)
C7 0.020(2) 0.021(2) 0.017(2) 0.0000(17) 0.0059(18) 0.0003(17)
C8 0.022(2) 0.045(3) 0.027(3) -0.002(2) 0.012(2) 0.003(2)
C9 0.029(2) 0.021(2) 0.021(2) 0.0047(18) 0.0056(19) 0.0043(18)
C10 0.045(3) 0.024(3) 0.039(3) 0.005(2) 0.019(3) -0.002(2)
C11 0.058(4) 0.017(3) 0.035(3) -0.001(2) 0.022(3) 0.003(2)
C12 0.027(2) 0.024(2) 0.018(2) -0.0041(17) 0.008(2) -0.0026(18)
C13 0.034(3) 0.044(3) 0.025(3) -0.005(2) 0.015(2) 0.002(2)
C14 0.028(3) 0.032(3) 0.019(2) 0.0004(19) 0.004(2) -0.001(2)
C15 0.031(3) 0.049(3) 0.035(3) 0.004(2) 0.008(2) 0.003(2)
C16 0.029(3) 0.065(4) 0.046(4) -0.022(3) 0.005(3) -0.008(3)
C17 0.033(3) 0.084(5) 0.042(3) -0.004(3) 0.011(3) 0.009(3)
C18 0.045(3) 0.035(3) 0.031(3) 0.006(2) 0.003(3) 0.010(2)
C19 0.058(4) 0.056(4) 0.051(4) 0.018(3) 0.019(3) -0.006(3)
C20 0.059(4) 0.031(3) 0.058(4) 0.005(3) 0.010(3) 0.003(3)
C21 0.018(2) 0.022(2) 0.019(2) -0.0003(17) 0.0045(18) -0.0031(17)
C22 0.030(3) 0.033(3) 0.023(2) -0.0069(19) 0.012(2) -0.017(2)
C23 0.047(3) 0.023(3) 0.027(3) -0.002(2) 0.006(2) -0.016(2)
C24 0.044(3) 0.064(4) 0.028(3) -0.010(3) 0.020(2) -0.033(3)
C25 0.026(3) 0.044(3) 0.040(3) -0.009(2) 0.010(2) -0.012(2)
C26 0.016(2) 0.021(2) 0.033(3) 0.0032(19) 0.006(2) 0.0069(17)
C27 0.064(2) 0.044(2) 0.082(3) -0.0290(19) 0.020(2) 0.0082(16)
C28 0.064(2) 0.044(2) 0.082(3) -0.0290(19) 0.020(2) 0.0082(16)
C29 0.064(2) 0.044(2) 0.082(3) -0.0290(19) 0.020(2) 0.0082(16)
C30 0.064(2) 0.044(2) 0.082(3) -0.0290(19) 0.020(2) 0.0082(16)
C31 0.016(2) 0.021(2) 0.018(2) 0.0018(17) 0.0046(18) -0.0009(16)
C32 0.014(2) 0.014(2) 0.020(2) -0.0008(16) 0.0061(17) -0.0005(15)
C33 0.014(2) 0.017(2) 0.025(2) 0.0002(16) 0.0050(18) 0.0017(15)
C34 0.020(2) 0.017(2) 0.020(2) 0.0035(17) 0.0026(18) -0.0001(17)
C35 0.019(2) 0.015(2) 0.018(2) 0.0012(16) 0.0063(18) -0.0005(16)
C36 0.015(2) 0.0111(19) 0.022(2) -0.0013(16) 0.0065(17) 0.0001(15)
C37 0.013(2) 0.020(2) 0.020(2) 0.0002(17) 0.0062(18) 0.0014(16)
C38 0.024(2) 0.035(3) 0.020(2) 0.004(2) 0.003(2) 0.0025(19)
C39 0.028(2) 0.018(2) 0.026(2) -0.0031(18) 0.017(2) 0.0007(17)
C40 0.041(3) 0.016(2) 0.032(3) 0.0016(19) 0.016(2) 0.006(2)
C41 0.048(3) 0.025(3) 0.029(3) -0.008(2) 0.016(2) -0.006(2)
C42 0.026(2) 0.027(3) 0.016(2) 0.0052(17) 0.002(2) -0.0031(18)
C43 0.034(3) 0.034(3) 0.025(2) 0.002(2) 0.018(2) -0.006(2)
C44 0.030(3) 0.047(4) 0.026(3) 0.010(2) 0.005(2) -0.002(2)
C45 0.019(2) 0.026(2) 0.038(3) -0.005(2) 0.009(2) 0.0007(18)
C46 0.026(3) 0.048(3) 0.051(3) -0.011(3) 0.022(3) -0.005(2)
C47 0.016(2) 0.048(4) 0.061(4) 0.004(3) 0.002(3) 0.003(2)
C48 0.029(2) 0.021(2) 0.029(2) -0.0054(19) 0.012(2) 0.0025(19)
C49 0.035(3) 0.024(3) 0.042(3) -0.006(2) 0.006(2) 0.000(2)
C50 0.034(3) 0.024(3) 0.045(3) 0.001(2) 0.013(2) 0.006(2)
C51 0.019(2) 0.020(2) 0.022(2) -0.0018(17) 0.0090(19) -0.0022(17)
C52 0.027(2) 0.030(3) 0.025(2) -0.0045(19) 0.008(2) -0.0107(19)
C53 0.041(3) 0.028(3) 0.035(3) -0.006(2) 0.015(2) -0.012(2)
C54 0.038(3) 0.048(3) 0.024(3) -0.005(2) 0.004(2) -0.025(2)
C55 0.027(3) 0.039(3) 0.037(3) -0.005(2) 0.010(2) -0.016(2)
C56 0.022(2) 0.017(2) 0.044(3) 0.004(2) 0.015(2) 0.0034(18)
C57 0.023(2) 0.021(3) 0.056(3) 0.014(2) 0.009(2) 0.0018(18)
C58 0.049(4) 0.072(5) 0.106(6) 0.059(5) 0.041(4) 0.017(4)
C59 0.079(5) 0.029(3) 0.079(5) 0.012(3) 0.015(4) -0.004(3)
C60 0.039(3) 0.048(4) 0.077(5) 0.036(4) 0.014(3) 0.008(3)
N1 0.0176(18) 0.0128(17) 0.0190(18) 0.0008(14) 0.0087(15) -0.0001(14)
N2 0.0174(17) 0.0099(16) 0.0216(18) -0.0022(14) 0.0084(15) -0.0009(13)
O1 0.0245(16) 0.0265(17) 0.0242(16) -0.0042(13) 0.0137(14) -0.0082(13)
O2 0.0204(16) 0.0279(18) 0.0302(18) -0.0102(14) 0.0099(15) -0.0057(13)
O3 0.0205(15) 0.0181(15) 0.0241(16) -0.0046(13) 0.0059(13) -0.0015(12)
O4 0.028(2) 0.036(2) 0.066(3) -0.0068(19) 0.028(2) 0.0023(16)
O5 0.0204(16) 0.0217(17) 0.0202(16) -0.0014(12) 0.0023(14) -0.0023(12)
O6 0.0204(16) 0.0233(17) 0.0237(16) 0.0019(13) 0.0052(13) -0.0028(12)
O7 0.0239(17) 0.0168(16) 0.0346(19) 0.0068(13) 0.0110(15) 0.0011(13)
O8 0.0247(19) 0.030(2) 0.054(2) 0.0115(18) -0.0024(18) 0.0019(15)
P1 0.0149(5) 0.0164(5) 0.0140(5) -0.0002(4) 0.0050(4) -0.0003(4)
P2 0.0244(6) 0.0317(7) 0.0175(5) -0.0013(5) 0.0007(5) 0.0113(5)
P3 0.0170(5) 0.0162(5) 0.0165(5) -0.0007(4) 0.0054(4) -0.0004(4)
P4 0.0134(5) 0.0175(5) 0.0238(5) -0.0008(4) 0.0059(4) 0.0025(4)
Co1 0.0123(3) 0.0160(4) 0.0166(3) -0.0020(3) 0.0047(3) -0.0007(2)
Co2 0.0128(3) 0.0138(3) 0.0177(3) 0.0003(3) 0.0031(3) -0.0003(2)

loop_
_atom_type_symbol
_atom_type_description
_atom_type_scat_dispersion_real
_atom_type_scat_dispersion_imag
_atom_type_scat_source
C C 0.0181 0.0091 'International Tables Vol C Tables 4.2.6.8 and 6.1.1.4'
H H 0.0000 0.0000 'International Tables Vol C Tables 4.2.6.8 and 6.1.1.4'
N N 0.0311 0.0180 'International Tables Vol C Tables 4.2.6.8 and 6.1.1.4'
O O 0.0492 0.0322 'International Tables Vol C Tables 4.2.6.8 and 6.1.1.4'
P P 0.2955 0.4335 'International Tables Vol C Tables 4.2.6.8 and 6.1.1.4'
Co Co -2.3653 3.6143 'International Tables Vol C Tables 4.2.6.8 and 6.1.1.4'

loop_
_geom_angle_atom_site_label_1
_geom_angle_atom_site_label_2
_geom_angle_atom_site_label_3
_geom_angle
C2 C1 P1 111.3(3)
C2 C1 H1A 109.4
P1 C1 H1A 109.4
C2 C1 H1B 109.4
P1 C1 H1B 109.4
H1A C1 H1B 108.0
N1 C2 C3 121.3(4)
N1 C2 C1 118.0(4)
C3 C2 C1 120.7(4)
C4 C3 C2 120.8(4)
C4 C3 H3 119.6
C2 C3 H3 119.6
C3 C4 C5 117.1(4)
C3 C4 C8 121.1(4)
C5 C4 C8 121.8(4)
C6 C5 C4 120.4(4)
C6 C5 H5 119.8
C4 C5 H5 119.8
N1 C6 C5 121.6(4)
N1 C6 C7 117.1(4)
C5 C6 C7 121.3(4)
C6 C7 P2 109.7(3)
C6 C7 H7A 109.7
P2 C7 H7A 109.7
C6 C7 H7B 109.7
P2 C7 H7B 109.7
H7A C7 H7B 108.2
C4 C8 H8A 109.5
C4 C8 H8B 109.5
H8A C8 H8B 109.5
C4 C8 H8C 109.5
H8A C8 H8C 109.5
H8B C8 H8C 109.5
C10 C9 C11 109.7(4)
C10 C9 P1 110.7(3)
C11 C9 P1 109.2(3)
C10 C9 H9 109.1
C11 C9 H9 109.1
P1 C9 H9 109.1
C9 C10 H10A 109.5
C9 C10 H10B 109.5
H10A C10 H10B 109.5
C9 C10 H10C 109.5
H10A C10 H10C 109.5
H10B C10 H10C 109.5
C9 C11 H11A 109.5
C9 C11 H11B 109.5
H11A C11 H11B 109.5
C9 C11 H11C 109.5
H11A C11 H11C 109.5
H11B C11 H11C 109.5
C14 C12 C13 112.7(4)
C14 C12 P1 114.8(3)
C13 C12 P1 111.7(3)
C14 C12 H12 105.6
C13 C12 H12 105.6
P1 C12 H12 105.6
C12 C13 H13A 109.5
C12 C13 H13B 109.5
H13A C13 H13B 109.5
C12 C13 H13C 109.5
H13A C13 H13C 109.5
H13B C13 H13C 109.5
C12 C14 H14A 109.5
C12 C14 H14B 109.5
H14A C14 H14B 109.5
C12 C14 H14C 109.5
H14A C14 H14C 109.5
H14B C14 H14C 109.5
C16 C15 C17 109.9(6)
C16 C15 P2 114.5(4)
C17 C15 P2 108.4(4)
C16 C15 H15 108.0
C17 C15 H15 108.0
P2 C15 H15 108.0
C15 C16 H16A 109.5
C15 C16 H16B 109.5
H16A C16 H16B 109.5
C15 C16 H16C 109.5
H16A C16 H16C 109.5
H16B C16 H16C 109.5
C15 C17 H17A 109.5
C15 C17 H17B 109.5
H17A C17 H17B 109.5
C15 C17 H17C 109.5
H17A C17 H17C 109.5
H17B C17 H17C 109.5
C19 C18 C20 112.7(5)
C19 C18 P2 114.2(4)
C20 C18 P2 108.2(4)
C19 C18 H18 107.1
C20 C18 H18 107.1
P2 C18 H18 107.1
C18 C19 H19A 109.5
C18 C19 H19B 109.5
H19A C19 H19B 109.5
C18 C19 H19C 109.5
H19A C19 H19C 109.5
H19B C19 H19C 109.5
C18 C20 H20A 109.5
C18 C20 H20B 109.5
H20A C20 H20B 109.5
C18 C20 H20C 109.5
H20A C20 H20C 109.5
H20B C20 H20C 109.5
O1 C21 O2 120.6(4)
O1 C21 C22 120.1(4)
O2 C21 C22 119.3(4)
C23 C22 C25 110.7(4)
C23 C22 C24 108.9(5)
C25 C22 C24 109.6(4)
C23 C22 C21 110.5(4)
C25 C22 C21 107.0(4)
C24 C22 C21 110.0(4)
C22 C23 H23A 109.5
C22 C23 H23B 109.5
H23A C23 H23B 109.5
C22 C23 H23C 109.5
H23A C23 H23C 109.5
H23B C23 H23C 109.5
C22 C24 H24A 109.5
C22 C24 H24B 109.5
H24A C24 H24B 109.5
C22 C24 H24C 109.5
H24A C24 H24C 109.5
H24B C24 H24C 109.5
C22 C25 H25A 109.5
C22 C25 H25B 109.5
H25A C25 H25B 109.5
C22 C25 H25C 109.5
H25A C25 H25C 109.5
H25B C25 H25C 109.5
O4 C26 O3 123.5(4)
O4 C26 C27 119.0(5)
O3 C26 C27 117.5(5)
C28 C27 C29 108.4(7)
C28 C27 C30 111.3(7)
C29 C27 C30 106.8(7)
C28 C27 C26 112.9(6)
C29 C27 C26 108.2(6)
C30 C27 C26 109.0(6)
C27 C28 H28A 109.5
C27 C28 H28B 109.5
H28A C28 H28B 109.5
C27 C28 H28C 109.5
H28A C28 H28C 109.5
H28B C28 H28C 109.5
C27 C29 H29A 109.5
C27 C29 H29B 109.5
H29A C29 H29B 109.5
C27 C29 H29C 109.5
H29A C29 H29C 109.5
H29B C29 H29C 109.5
C27 C30 H30A 109.5
C27 C30 H30B 109.5
H30A C30 H30B 109.5
C27 C30 H30C 109.5
H30A C30 H30C 109.5
H30B C30 H30C 109.5
C32 C31 P3 112.5(3)
C32 C31 H31A 109.1
P3 C31 H31A 109.1
C32 C31 H31B 109.1
P3 C31 H31B 109.1
H31A C31 H31B 107.8
N2 C32 C33 121.4(4)
N2 C32 C31 117.6(4)
C33 C32 C31 120.9(4)
C34 C33 C32 121.1(4)
C34 C33 H33 119.4
C32 C33 H33 119.4
C33 C34 C35 116.6(4)
C33 C34 C38 120.8(4)
C35 C34 C38 122.6(4)
C36 C35 C34 120.9(4)
C36 C35 H35 119.6
C34 C35 H35 119.6
N2 C36 C35 121.8(4)
N2 C36 C37 117.5(4)
C35 C36 C37 120.6(4)
C36 C37 P4 113.2(3)
C36 C37 H37A 108.9
P4 C37 H37A 108.9
C36 C37 H37B 108.9
P4 C37 H37B 108.9
H37A C37 H37B 107.7
C34 C38 H38A 109.5
C34 C38 H38B 109.5
H38A C38 H38B 109.5
C34 C38 H38C 109.5
H38A C38 H38C 109.5
H38B C38 H38C 109.5
C41 C39 C40 111.7(4)
C41 C39 P3 110.9(3)
C40 C39 P3 109.1(3)
C41 C39 H39 108.3
C40 C39 H39 108.3
P3 C39 H39 108.3
C39 C40 H40A 109.5
C39 C40 H40B 109.5
H40A C40 H40B 109.5
C39 C40 H40C 109.5
H40A C40 H40C 109.5
H40B C40 H40C 109.5
C39 C41 H41A 109.5
C39 C41 H41B 109.5
H41A C41 H41B 109.5
C39 C41 H41C 109.5
H41A C41 H41C 109.5
H41B C41 H41C 109.5
C43 C42 C44 112.6(4)
C43 C42 P3 115.1(3)
C44 C42 P3 111.3(3)
C43 C42 H42 105.7
C44 C42 H42 105.7
P3 C42 H42 105.7
C42 C43 H43A 109.5
C42 C43 H43B 109.5
H43A C43 H43B 109.5
C42 C43 H43C 109.5
H43A C43 H43C 109.5
H43B C43 H43C 109.5
C42 C44 H44A 109.5
C42 C44 H44B 109.5
H44A C44 H44B 109.5
C42 C44 H44C 109.5
H44A C44 H44C 109.5
H44B C44 H44C 109.5
C47 C45 C46 111.0(4)
C47 C45 P4 111.8(4)
C46 C45 P4 114.8(4)
C47 C45 H45 106.2
C46 C45 H45 106.2
P4 C45 H45 106.2
C45 C46 H46A 109.5
C45 C46 H46B 109.5
H46A C46 H46B 109.5
C45 C46 H46C 109.5
H46A C46 H46C 109.5
H46B C46 H46C 109.5
C45 C47 H47A 109.5
C45 C47 H47B 109.5
H47A C47 H47B 109.5
C45 C47 H47C 109.5
H47A C47 H47C 109.5
H47B C47 H47C 109.5
C50 C48 C49 110.2(4)
C50 C48 P4 109.8(4)
C49 C48 P4 109.6(3)
C50 C48 H48 109.0
C49 C48 H48 109.0
P4 C48 H48 109.0
C48 C49 H49A 109.5
C48 C49 H49B 109.5
H49A C49 H49B 109.5
C48 C49 H49C 109.5
H49A C49 H49C 109.5
H49B C49 H49C 109.5
C48 C50 H50A 109.5
C48 C50 H50B 109.5
H50A C50 H50B 109.5
C48 C50 H50C 109.5
H50A C50 H50C 109.5
H50B C50 H50C 109.5
O6 C51 O5 120.4(4)
O6 C51 C52 119.8(4)
O5 C51 C52 119.7(4)
C54 C52 C55 110.2(4)
C54 C52 C53 109.8(4)
C55 C52 C53 109.4(4)
C54 C52 C51 109.8(4)
C55 C52 C51 107.2(4)
C53 C52 C51 110.4(4)
C52 C53 H53A 109.5
C52 C53 H53B 109.5
H53A C53 H53B 109.5
C52 C53 H53C 109.5
H53A C53 H53C 109.5
H53B C53 H53C 109.5
C52 C54 H54A 109.5
C52 C54 H54B 109.5
H54A C54 H54B 109.5
C52 C54 H54C 109.5
H54A C54 H54C 109.5
H54B C54 H54C 109.5
C52 C55 H55A 109.5
C52 C55 H55B 109.5
H55A C55 H55B 109.5
C52 C55 H55C 109.5
H55A C55 H55C 109.5
H55B C55 H55C 109.5
O8 C56 O7 125.0(4)
O8 C56 C57 118.7(4)
O7 C56 C57 116.3(4)
C60 C57 C58 112.4(6)
C60 C57 C56 113.3(4)
C58 C57 C56 108.6(4)
C60 C57 C59 108.4(5)
C58 C57 C59 107.8(6)
C56 C57 C59 106.0(5)
C57 C58 H58A 109.5
C57 C58 H58B 109.5
H58A C58 H58B 109.5
C57 C58 H58C 109.5
H58A C58 H58C 109.5
H58B C58 H58C 109.5
C57 C59 H59A 109.5
C57 C59 H59B 109.5
H59A C59 H59B 109.5
C57 C59 H59C 109.5
H59A C59 H59C 109.5
H59B C59 H59C 109.5
C57 C60 H60A 109.5
C57 C60 H60B 109.5
H60A C60 H60B 109.5
C57 C60 H60C 109.5
H60A C60 H60C 109.5
H60B C60 H60C 109.5
C2 N1 C6 118.8(4)
C2 N1 Co1 120.8(3)
C6 N1 Co1 120.4(3)
C36 N2 C32 118.1(4)
C36 N2 Co2 120.5(3)
C32 N2 Co2 121.3(3)
C21 O1 Co1 86.2(3)
C21 O2 Co1 93.3(3)
C26 O3 Co1 120.7(3)
C51 O5 Co2 86.6(3)
C51 O6 Co2 93.0(3)
C56 O7 Co2 129.4(3)
C1 P1 C9 102.7(2)
C1 P1 C12 101.7(2)
C9 P1 C12 106.4(2)
C1 P1 Co1 95.85(15)
C9 P1 Co1 127.92(16)
C12 P1 Co1 116.76(16)
C15 P2 C7 106.2(2)
C15 P2 C18 103.3(3)
C7 P2 C18 99.8(2)
C15 P2 Co1 136.6(2)
C7 P2 Co1 94.01(15)
C18 P2 Co1 110.61(17)
C31 P3 C39 102.5(2)
C31 P3 C42 101.8(2)
C39 P3 C42 106.7(2)
C31 P3 Co2 95.68(14)
C39 P3 Co2 126.23(15)
C42 P3 Co2 118.42(16)
C37 P4 C48 103.4(2)
C37 P4 C45 101.1(2)
C48 P4 C45 107.4(2)
C37 P4 Co2 95.31(14)
C48 P4 Co2 121.68(16)
C45 P4 Co2 122.46(17)
O3 Co1 O2 94.85(13)
O3 Co1 N1 119.95(13)
O2 Co1 N1 144.89(13)
O3 Co1 O1 154.49(12)
O2 Co1 O1 59.82(11)
N1 Co1 O1 85.55(12)
O3 Co1 P1 91.11(10)
O2 Co1 P1 96.89(10)
N1 Co1 P1 79.17(10)
O1 Co1 P1 94.73(9)
O3 Co1 P2 97.70(10)
O2 Co1 P2 104.04(10)
N1 Co1 P2 77.50(10)
O1 Co1 P2 86.68(9)
P1 Co1 P2 156.44(5)
O7 Co2 O6 101.43(13)
O7 Co2 N2 113.64(14)
O6 Co2 N2 144.69(13)
O7 Co2 O5 160.85(13)
O6 Co2 O5 59.90(11)
N2 Co2 O5 85.34(12)
O7 Co2 P4 97.09(10)
O6 Co2 P4 99.32(9)
N2 Co2 P4 80.94(10)
O5 Co2 P4 82.92(8)
O7 Co2 P3 90.95(10)
O6 Co2 P3 95.89(9)
N2 Co2 P3 80.06(10)
O5 Co2 P3 95.05(8)
P4 Co2 P3 161.00(5)

loop_
_geom_bond_atom_site_label_1
_geom_bond_atom_site_label_2
_geom_bond_distance
C1 C2 1.499(6)
C1 P1 1.846(4)
C1 H1A 0.9700
C1 H1B 0.9700
C2 N1 1.356(6)
C2 C3 1.390(6)
C3 C4 1.386(6)
C3 H3 0.9300
C4 C5 1.395(6)
C4 C8 1.498(6)
C5 C6 1.387(6)
C5 H5 0.9300
C6 N1 1.354(6)
C6 C7 1.504(6)
C7 P2 1.839(5)
C7 H7A 0.9700
C7 H7B 0.9700
C8 H8A 0.9600
C8 H8B 0.9600
C8 H8C 0.9600
C9 C10 1.523(7)
C9 C11 1.544(7)
C9 P1 1.848(5)
C9 H9 0.9800
C10 H10A 0.9600
C10 H10B 0.9600
C10 H10C 0.9600
C11 H11A 0.9600
C11 H11B 0.9600
C11 H11C 0.9600
C12 C14 1.521(7)
C12 C13 1.520(7)
C12 P1 1.855(5)
C12 H12 0.9800
C13 H13A 0.9600
C13 H13B 0.9600
C13 H13C 0.9600
C14 H14A 0.9600
C14 H14B 0.9600
C14 H14C 0.9600
C15 C16 1.480(8)
C15 C17 1.548(8)
C15 P2 1.836(6)
C15 H15 0.9800
C16 H16A 0.9600
C16 H16B 0.9600
C16 H16C 0.9600
C17 H17A 0.9600
C17 H17B 0.9600
C17 H17C 0.9600
C18 C19 1.507(8)
C18 C20 1.519(9)
C18 P2 1.946(6)
C18 H18 0.9800
C19 H19A 0.9600
C19 H19B 0.9600
C19 H19C 0.9600
C20 H20A 0.9600
C20 H20B 0.9600
C20 H20C 0.9600
C21 O1 1.258(5)
C21 O2 1.263(6)
C21 C22 1.535(6)
C22 C23 1.532(8)
C22 C25 1.521(8)
C22 C24 1.533(7)
C23 H23A 0.9600
C23 H23B 0.9600
C23 H23C 0.9600
C24 H24A 0.9600
C24 H24B 0.9600
C24 H24C 0.9600
C25 H25A 0.9600
C25 H25B 0.9600
C25 H25C 0.9600
C26 O4 1.230(6)
C26 O3 1.270(6)
C26 C27 1.538(8)
C27 C28 1.479(11)
C27 C29 1.521(12)
C27 C30 1.519(12)
C28 H28A 0.9600
C28 H28B 0.9600
C28 H28C 0.9600
C29 H29A 0.9600
C29 H29B 0.9600
C29 H29C 0.9600
C30 H30A 0.9600
C30 H30B 0.9600
C30 H30C 0.9600
C31 C32 1.500(6)
C31 P3 1.837(4)
C31 H31A 0.9700
C31 H31B 0.9700
C32 N2 1.361(5)
C32 C33 1.385(6)
C33 C34 1.386(6)
C33 H33 0.9300
C34 C35 1.387(6)
C34 C38 1.500(6)
C35 C36 1.386(6)
C35 H35 0.9300
C36 N2 1.352(6)
C36 C37 1.519(6)
C37 P4 1.837(4)
C37 H37A 0.9700
C37 H37B 0.9700
C38 H38A 0.9600
C38 H38B 0.9600
C38 H38C 0.9600
C39 C41 1.518(7)
C39 C40 1.536(6)
C39 P3 1.850(4)
C39 H39 0.9800
C40 H40A 0.9600
C40 H40B 0.9600
C40 H40C 0.9600
C41 H41A 0.9600
C41 H41B 0.9600
C41 H41C 0.9600
C42 C43 1.522(7)
C42 C44 1.533(7)
C42 P3 1.854(5)
C42 H42 0.9800
C43 H43A 0.9600
C43 H43B 0.9600
C43 H43C 0.9600
C44 H44A 0.9600
C44 H44B 0.9600
C44 H44C 0.9600
C45 C47 1.527(8)
C45 C46 1.519(7)
C45 P4 1.847(5)
C45 H45 0.9800
C46 H46A 0.9600
C46 H46B 0.9600
C46 H46C 0.9600
C47 H47A 0.9600
C47 H47B 0.9600
C47 H47C 0.9600
C48 C50 1.524(7)
C48 C49 1.534(7)
C48 P4 1.845(5)
C48 H48 0.9800
C49 H49A 0.9600
C49 H49B 0.9600
C49 H49C 0.9600
C50 H50A 0.9600
C50 H50B 0.9600
C50 H50C 0.9600
C51 O6 1.264(6)
C51 O5 1.264(6)
C51 C52 1.538(6)
C52 C54 1.520(7)
C52 C55 1.518(7)
C52 C53 1.534(7)
C53 H53A 0.9600
C53 H53B 0.9600
C53 H53C 0.9600
C54 H54A 0.9600
C54 H54B 0.9600
C54 H54C 0.9600
C55 H55A 0.9600
C55 H55B 0.9600
C55 H55C 0.9600
C56 O8 1.226(6)
C56 O7 1.283(6)
C56 C57 1.555(7)
C57 C60 1.484(8)
C57 C58 1.503(9)
C57 C59 1.562(10)
C58 H58A 0.9600
C58 H58B 0.9600
C58 H58C 0.9600
C59 H59A 0.9600
C59 H59B 0.9600
C59 H59C 0.9600
C60 H60A 0.9600
C60 H60B 0.9600
C60 H60C 0.9600
N1 Co1 2.184(4)
N2 Co2 2.154(4)
O1 Co1 2.271(3)
O2 Co1 2.112(3)
O3 Co1 2.044(3)
O5 Co2 2.264(3)
O6 Co2 2.123(3)
O7 Co2 2.023(3)
P1 Co1 2.4640(12)
P2 Co1 2.4815(14)
P3 Co2 2.4679(13)
P4 Co2 2.4419(13)

loop_
_geom_torsion_atom_site_label_1
_geom_torsion_atom_site_label_2
_geom_torsion_atom_site_label_3
_geom_torsion_atom_site_label_4
_geom_torsion
P1 C1 C2 N1 33.2(5)
P1 C1 C2 C3 -147.9(4)
N1 C2 C3 C4 1.2(7)
C1 C2 C3 C4 -177.7(4)
C2 C3 C4 C5 -0.7(6)
C2 C3 C4 C8 -179.4(4)
C3 C4 C5 C6 -0.9(6)
C8 C4 C5 C6 177.9(4)
C4 C5 C6 N1 2.0(6)
C4 C5 C6 C7 -175.7(4)
N1 C6 C7 P2 35.8(5)
C5 C6 C7 P2 -146.4(4)
O1 C21 C22 C23 24.1(6)
O2 C21 C22 C23 -157.0(4)
O1 C21 C22 C25 -96.6(5)
O2 C21 C22 C25 82.3(5)
O1 C21 C22 C24 144.4(5)
O2 C21 C22 C24 -36.7(6)
O4 C26 C27 C28 147.7(7)
O3 C26 C27 C28 -33.7(9)
O4 C26 C27 C29 -92.3(7)
O3 C26 C27 C29 86.3(7)
O4 C26 C27 C30 23.5(9)
O3 C26 C27 C30 -157.9(6)
P3 C31 C32 N2 32.0(5)
P3 C31 C32 C33 -149.0(4)
N2 C32 C33 C34 2.2(7)
C31 C32 C33 C34 -176.7(4)
C32 C33 C34 C35 -1.4(6)
C32 C33 C34 C38 179.3(4)
C33 C34 C35 C36 -0.8(6)
C38 C34 C35 C36 178.6(4)
C34 C35 C36 N2 2.2(6)
C34 C35 C36 C37 -174.6(4)
N2 C36 C37 P4 28.3(5)
C35 C36 C37 P4 -154.7(3)
O6 C51 C52 C54 -32.0(6)
O5 C51 C52 C54 150.7(4)
O6 C51 C52 C55 87.7(5)
O5 C51 C52 C55 -89.6(5)
O6 C51 C52 C53 -153.2(4)
O5 C51 C52 C53 29.5(6)
O8 C56 C57 C60 177.2(6)
O7 C56 C57 C60 -3.1(7)
O8 C56 C57 C58 -57.3(8)
O7 C56 C57 C58 122.4(6)
O8 C56 C57 C59 58.4(7)
O7 C56 C57 C59 -121.9(5)
C3 C2 N1 C6 -0.1(6)
C1 C2 N1 C6 178.8(4)
C3 C2 N1 Co1 176.5(3)
C1 C2 N1 Co1 -4.6(5)
C5 C6 N1 C2 -1.5(6)
C7 C6 N1 C2 176.3(4)
C5 C6 N1 Co1 -178.1(3)
C7 C6 N1 Co1 -0.3(5)
C35 C36 N2 C32 -1.4(6)
C37 C36 N2 C32 175.6(4)
C35 C36 N2 Co2 -177.6(3)
C37 C36 N2 Co2 -0.7(5)
C33 C32 N2 C36 -0.8(6)
C31 C32 N2 C36 178.1(4)
C33 C32 N2 Co2 175.4(3)
C31 C32 N2 Co2 -5.6(5)
O2 C21 O1 Co1 2.1(4)
C22 C21 O1 Co1 -179.0(4)
O1 C21 O2 Co1 -2.3(5)
C22 C21 O2 Co1 178.9(4)
O4 C26 O3 Co1 -0.9(7)
C27 C26 O3 Co1 -179.5(4)
O6 C51 O5 Co2 3.7(4)
C52 C51 O5 Co2 -179.0(4)
O5 C51 O6 Co2 -3.9(4)
C52 C51 O6 Co2 178.8(4)
O8 C56 O7 Co2 -1.9(8)
C57 C56 O7 Co2 178.4(3)
C2 C1 P1 C9 91.8(3)
C2 C1 P1 C12 -158.1(3)
C2 C1 P1 Co1 -39.2(3)
C10 C9 P1 C1 178.5(3)
C11 C9 P1 C1 -60.6(4)
C10 C9 P1 C12 72.1(4)
C11 C9 P1 C12 -167.1(4)
C10 C9 P1 Co1 -73.5(4)
C11 C9 P1 Co1 47.4(4)
C14 C12 P1 C1 -63.8(4)
C13 C12 P1 C1 166.3(4)
C14 C12 P1 C9 43.3(4)
C13 C12 P1 C9 -86.6(4)
C14 C12 P1 Co1 -166.6(3)
C13 C12 P1 Co1 63.5(4)
C16 C15 P2 C7 31.0(5)
C17 C15 P2 C7 154.0(5)
C16 C15 P2 C18 135.5(5)
C17 C15 P2 C18 -101.4(5)
C16 C15 P2 Co1 -83.5(5)
C17 C15 P2 Co1 39.6(6)
C6 C7 P2 C15 173.1(3)
C6 C7 P2 C18 66.0(3)
C6 C7 P2 Co1 -45.7(3)
C32 C31 P3 C39 92.6(3)
C32 C31 P3 C42 -157.1(3)
C32 C31 P3 Co2 -36.5(3)
C41 C39 P3 C31 176.1(3)
C40 C39 P3 C31 -60.5(4)
C41 C39 P3 C42 69.5(4)
C40 C39 P3 C42 -167.0(3)
C41 C39 P3 Co2 -77.2(3)
C40 C39 P3 Co2 46.3(4)
C43 C42 P3 C31 -69.1(4)
C44 C42 P3 C31 161.2(4)
C43 C42 P3 C39 37.9(4)
C44 C42 P3 C39 -91.7(4)
C43 C42 P3 Co2 -172.3(3)
C44 C42 P3 Co2 58.1(4)
C36 C37 P4 C48 88.7(3)
C36 C37 P4 C45 -160.2(3)
C36 C37 P4 Co2 -35.6(3)
C50 C48 P4 C37 -177.5(3)
C49 C48 P4 C37 -56.3(4)
C50 C48 P4 C45 76.1(4)
C49 C48 P4 C45 -162.6(4)
C50 C48 P4 Co2 -72.5(4)
C49 C48 P4 Co2 48.7(4)
C47 C45 P4 C37 169.6(4)
C46 C45 P4 C37 -62.8(4)
C47 C45 P4 C48 -82.4(4)
C46 C45 P4 C48 45.1(5)
C47 C45 P4 Co2 66.0(4)
C46 C45 P4 Co2 -166.5(3)
